data_7251710
loop_
_publ_author_name
'Malpicci, Daniele'
'Lucenti, Elena'
'Zecchinello, Luca'
'Marinotto, Daniele'
'Cariati, Elena'
'Forni, Alessandra'

_publ_section_title
;
 Intra- and intermolecular H-bonds and &#x3c0;-&#x3c0; stacking driven
 organization of a triazine-based room temperature phosphorescent emitter.
;
_journal_issue 4
_journal_name_full 'Physical chemistry chemical physics : PCCP'
_journal_page_first 3016
_journal_page_last 3022
_journal_paper_doi 10.1039/d5cp03691g
_journal_volume 28
_journal_year 2026
_chemical_formula_moiety 'C14 H10 N7, N O3, H2 O'
_chemical_formula_sum 'C14 H12 N8 O4'
_chemical_formula_weight 356.32
_chemical_name_systematic
;
2-(triimidazo[1,2-a:1',2'-c:1'',2''-e][1,3,5]triazin-3-yl)pyridin-1-ium
;
_space_group_crystal_system triclinic
_space_group_IT_number 2
_space_group_name_Hall '-P 1'
_space_group_name_H-M_alt 'P -1'
_atom_sites_solution_hydrogens mixed
_atom_sites_solution_primary direct
_atom_sites_solution_secondary difmap
_audit_creation_method SHELXL-2019/3
_audit_update_record
;
2024-11-08 deposited with the CCDC.	2025-12-18 downloaded from the CCDC.
;
_cell_angle_alpha 97.546(2)
_cell_angle_beta 92.942(2)
_cell_angle_gamma 97.561(2)
_cell_formula_units_Z 2
_cell_length_a 6.05600(10)
_cell_length_b 7.0511(2)
_cell_length_c 17.9759(4)
_cell_measurement_reflns_used 5485
_cell_measurement_temperature 299(1)
_cell_measurement_theta_max 77.7230
_cell_measurement_theta_min 4.9750
_cell_volume 752.49(3)
_computing_cell_refinement 'CrysAlisPro 1.171.42.93a (Rigaku OD, 2023)'
_computing_data_collection 'CrysAlisPro 1.171.42.93a (Rigaku OD, 2023)'
_computing_data_reduction 'CrysAlisPro 1.171.42.93a (Rigaku OD, 2023)'
_computing_molecular_graphics 'ORTEP III ( Burnett&Johnson, 1996)'
_computing_publication_material 'SHELXL-2019/3,PARST (Nardelli, 1995)'
_computing_structure_refinement 'SHELXL-2019/3 (Sheldrick, 2019)'
_computing_structure_solution 'SHELXT 2018/2 (Sheldrick, 2018)'
_diffrn_ambient_environment air
_diffrn_ambient_temperature 299(1)
_diffrn_detector 'Hybrid Pixel Array Detector'
_diffrn_detector_area_resol_mean 10.0000
_diffrn_detector_type HyPix
_diffrn_measured_fraction_theta_full 0.999
_diffrn_measured_fraction_theta_max 0.974
_diffrn_measurement_device 'four-circle diffractometer'
_diffrn_measurement_device_type 'XtaLAB Synergy, Dualflex, HyPix'
_diffrn_radiation_monochromator mirror
_diffrn_radiation_probe x-ray
_diffrn_radiation_type CuK\a
_diffrn_radiation_wavelength 1.54184
_diffrn_reflns_av_R_equivalents 0.0374
_diffrn_reflns_av_unetI/netI 0.0406
_diffrn_reflns_Laue_measured_fraction_full 0.999
_diffrn_reflns_Laue_measured_fraction_max 0.974
_diffrn_reflns_limit_h_max 7
_diffrn_reflns_limit_h_min -7
_diffrn_reflns_limit_k_max 6
_diffrn_reflns_limit_k_min -9
_diffrn_reflns_limit_l_max 22
_diffrn_reflns_limit_l_min -22
_diffrn_reflns_number 9392
_diffrn_reflns_point_group_measured_fraction_full 0.999
_diffrn_reflns_point_group_measured_fraction_max 0.974
_diffrn_reflns_theta_full 67.684
_diffrn_reflns_theta_max 80.101
_diffrn_reflns_theta_min 4.976
_diffrn_source 'micro-focus sealed X-ray tube'
_diffrn_source_type 'PhotonJet (Cu) X-ray Source'
_exptl_absorpt_coefficient_mu 1.028
_exptl_absorpt_correction_T_max 1.00000
_exptl_absorpt_correction_T_min 0.81487
_exptl_absorpt_correction_type multi-scan
_exptl_absorpt_process_details
;
CrysAlisPro 1.171.43.113a (Rigaku Oxford Diffraction, 2024)
Empirical absorption correction using spherical harmonics,
implemented in SCALE3 ABSPACK scaling algorithm.
;
_exptl_crystal_colour colorless
_exptl_crystal_density_diffrn 1.573
_exptl_crystal_density_method none
_exptl_crystal_description plate
_exptl_crystal_F_000 368
_exptl_crystal_preparation Luminescent
_exptl_crystal_recrystallization_method
'Re-crystallisation from solvent: acetonitrile/dichloromethane/methanolin 10/5/5 volume ratio'
_exptl_crystal_size_max 0.200
_exptl_crystal_size_mid 0.100
_exptl_crystal_size_min 0.050
_refine_diff_density_max 0.331
_refine_diff_density_min -0.216
_refine_diff_density_rms 0.051
_refine_ls_extinction_coef 0.0032(9)
_refine_ls_extinction_expression Fc^*^=kFc[1+0.001xFc^2^\l^3^/sin(2\q)]^-1/4^
_refine_ls_extinction_method 'SHELXL-2019/2 (Sheldrick 2019)'
_refine_ls_goodness_of_fit_ref 1.044
_refine_ls_hydrogen_treatment mixed
_refine_ls_matrix_type full
_refine_ls_number_parameters 257
_refine_ls_number_reflns 3191
_refine_ls_number_restraints 6
_refine_ls_restrained_S_all 1.044
_refine_ls_R_factor_all 0.0540
_refine_ls_R_factor_gt 0.0489
_refine_ls_shift/su_max 0.001
_refine_ls_shift/su_mean 0.000
_refine_ls_structure_factor_coef Fsqd
_refine_ls_weighting_details 'w=1/[\s^2^(Fo^2^)+(0.0820P)^2^+0.1345P] where P=(Fo^2^+2Fc^2^)/3'
_refine_ls_weighting_scheme calc
_refine_ls_wR_factor_gt 0.1390
_refine_ls_wR_factor_ref 0.1445
_reflns_Friedel_coverage 0.000
_reflns_number_gt 2745
_reflns_number_total 3191
_reflns_threshold_expression 'I > 2\s(I)'
_cod_data_source_file d5cp03691g2.cif
_cod_data_source_block TT-2PyH+NO3-RT
_cod_database_code 7251710
_shelx_shelxl_version_number 2019/3
_shelx_space_group_comment
;
The symmetry employed for this shelxl refinement is uniquely defined
by the following loop, which should always be used as a source of
symmetry information in preference to the above space-group names.
They are only intended as comments.
;
_shelx_estimated_absorpt_t_min 0.821
_shelx_estimated_absorpt_t_max 0.950
_oxdiff_exptl_absorpt_empirical_full_min 0.527
_oxdiff_exptl_absorpt_empirical_full_max 1.498
_oxdiff_exptl_absorpt_empirical_details
;
Empirical correction (ABSPACK) includes:
- Absorption correction using spherical harmonics
- Frame scaling
;

loop_
_space_group_symop_operation_xyz
'x, y, z'
'-x, -y, -z'

loop_
_atom_site_label
_atom_site_type_symbol
_atom_site_fract_x
_atom_site_fract_y
_atom_site_fract_z
_atom_site_U_iso_or_equiv
_atom_site_adp_type
_atom_site_occupancy
_atom_site_site_symmetry_order
_atom_site_calc_flag
_atom_site_refinement_flags_posn
_atom_site_refinement_flags_adp
_atom_site_refinement_flags_occupancy
_atom_site_disorder_assembly
_atom_site_disorder_group
N1 N 0.8699(2) 0.9273(2) 0.37890(9) 0.0496(3) Uani 1 1 d . . . . .
N2 N 0.5520(2) 0.76288(18) 0.32108(7) 0.0399(3) Uani 1 1 d . . . . .
N3 N 0.2020(2) 0.5818(2) 0.26371(7) 0.0453(3) Uani 1 1 d . . . . .
N4 N 0.2639(2) 0.61808(18) 0.38758(7) 0.0411(3) Uani 1 1 d . . . . .
N5 N 0.3276(3) 0.6657(2) 0.52356(8) 0.0491(3) Uani 1 1 d . . . . .
N6 N 0.5916(2) 0.78374(18) 0.45326(7) 0.0435(3) Uani 1 1 d . . . . .
N7 N 0.4312(2) 0.7121(2) 0.15153(8) 0.0483(3) Uani 1 1 d . . . . .
H7 H 0.333907 0.665600 0.179926 0.058 Uiso 1 1 calc R U . . .
C1 C 0.8717(3) 0.9285(2) 0.30297(10) 0.0494(4) Uani 1 1 d . . . . .
H1 H 0.989383 0.990104 0.279921 0.059 Uiso 1 1 calc R U . . .
C2 C 0.6817(3) 0.8292(2) 0.26453(9) 0.0424(3) Uani 1 1 d . . . . .
C3 C 0.3416(2) 0.6562(2) 0.32061(9) 0.0396(3) Uani 1 1 d . . . . .
C4 C 0.0230(3) 0.4859(2) 0.29553(10) 0.0485(4) Uani 1 1 d . . . . .
H4 H -0.103658 0.417042 0.268262 0.058 Uiso 1 1 calc R U . . .
C5 C 0.0567(3) 0.5057(2) 0.37112(10) 0.0468(4) Uani 1 1 d . . . . .
H5 H -0.038249 0.455111 0.404877 0.056 Uiso 1 1 calc R U . . .
C6 C 0.3839(3) 0.6839(2) 0.45589(9) 0.0420(3) Uani 1 1 d . . . . .
C7 C 0.5131(3) 0.7604(3) 0.56864(10) 0.0526(4) Uani 1 1 d . . . . .
H7C H 0.523751 0.772077 0.620881 0.063 Uiso 1 1 calc R U . . .
C8 C 0.6759(3) 0.8333(2) 0.52771(10) 0.0503(4) Uani 1 1 d . . . . .
H8 H 0.814494 0.901914 0.545416 0.060 Uiso 1 1 calc R U . . .
C9 C 0.6784(3) 0.8272(2) 0.38735(9) 0.0419(3) Uani 1 1 d . . . . .
C10 C 0.6291(3) 0.8026(2) 0.18395(9) 0.0444(4) Uani 1 1 d . . . . .
C11 C 0.3777(4) 0.6907(3) 0.07713(10) 0.0586(5) Uani 1 1 d . . . . .
H11 H 0.237760 0.628204 0.057787 0.070 Uiso 1 1 calc R U . . .
C12 C 0.5274(4) 0.7602(3) 0.02997(11) 0.0668(5) Uani 1 1 d . . . . .
H12 H 0.491690 0.746626 -0.021566 0.080 Uiso 1 1 calc R U . . .
C13 C 0.7335(4) 0.8512(3) 0.06067(12) 0.0717(6) Uani 1 1 d . . . . .
H13 H 0.838640 0.897979 0.029214 0.086 Uiso 1 1 calc R U . . .
C14 C 0.7864(4) 0.8739(3) 0.13651(12) 0.0616(5) Uani 1 1 d . . . . .
H14 H 0.925856 0.936417 0.156394 0.074 Uiso 1 1 calc R U . . .
N8 N -0.6021(3) 0.2069(2) 0.19093(9) 0.0527(4) Uani 1 1 d . . . . .
O1A O -0.6602(4) 0.1242(3) 0.24413(12) 0.0905(6) Uani 0.9 1 d D . P A 1
O2A O -0.4340(3) 0.3187(3) 0.19083(19) 0.1044(8) Uani 0.9 1 d D . P A 1
O3A O -0.7281(4) 0.1665(4) 0.13259(12) 0.0913(6) Uani 0.9 1 d D . P A 1
O1B O -0.501(4) 0.216(4) 0.2547(9) 0.107(4) Uani 0.1 1 d D . P A 2
O2B O -0.529(4) 0.321(3) 0.1476(10) 0.107(4) Uani 0.1 1 d D . P A 2
O3B O -0.782(3) 0.121(3) 0.1800(11) 0.107(4) Uani 0.1 1 d D . P A 2
O4 O -0.0689(4) 0.3766(4) 0.09063(13) 0.1044(7) Uani 1 1 d D . . . .
H4A H 0.023(6) 0.305(6) 0.107(3) 0.157 Uiso 1 1 d D U . . .
H4B H -0.187(5) 0.353(7) 0.116(2) 0.157 Uiso 1 1 d D U . . .

loop_
_atom_site_aniso_label
_atom_site_aniso_U_11
_atom_site_aniso_U_22
_atom_site_aniso_U_33
_atom_site_aniso_U_23
_atom_site_aniso_U_13
_atom_site_aniso_U_12
N1 0.0415(7) 0.0510(7) 0.0526(8) 0.0060(6) -0.0019(6) -0.0042(6)
N2 0.0354(6) 0.0441(6) 0.0391(6) 0.0072(5) 0.0018(5) 0.0006(5)
N3 0.0383(6) 0.0540(7) 0.0407(7) 0.0053(5) 0.0012(5) -0.0025(5)
N4 0.0377(6) 0.0463(6) 0.0385(6) 0.0081(5) 0.0024(5) 0.0003(5)
N5 0.0556(8) 0.0525(7) 0.0388(7) 0.0064(6) 0.0049(6) 0.0056(6)
N6 0.0441(7) 0.0442(6) 0.0402(7) 0.0055(5) -0.0024(5) 0.0010(5)
N7 0.0474(7) 0.0547(7) 0.0414(7) 0.0102(6) 0.0057(5) -0.0020(6)
C1 0.0403(8) 0.0512(8) 0.0548(9) 0.0103(7) 0.0043(7) -0.0041(6)
C2 0.0375(7) 0.0442(7) 0.0457(8) 0.0099(6) 0.0065(6) 0.0007(6)
C3 0.0355(7) 0.0437(7) 0.0390(7) 0.0071(6) 0.0034(5) 0.0014(5)
C4 0.0382(7) 0.0541(9) 0.0495(9) 0.0059(7) 0.0017(6) -0.0045(6)
C5 0.0380(7) 0.0517(8) 0.0494(9) 0.0098(7) 0.0055(6) -0.0022(6)
C6 0.0434(8) 0.0427(7) 0.0392(8) 0.0064(6) 0.0025(6) 0.0032(6)
C7 0.0649(10) 0.0526(9) 0.0390(8) 0.0043(6) -0.0021(7) 0.0082(8)
C8 0.0546(9) 0.0496(8) 0.0437(8) 0.0030(6) -0.0077(7) 0.0035(7)
C9 0.0397(7) 0.0421(7) 0.0421(8) 0.0058(6) -0.0009(6) 0.0012(6)
C10 0.0448(8) 0.0440(7) 0.0444(8) 0.0087(6) 0.0073(6) 0.0018(6)
C11 0.0654(11) 0.0656(11) 0.0417(9) 0.0085(8) 0.0006(8) -0.0020(9)
C12 0.0820(14) 0.0729(12) 0.0437(9) 0.0125(8) 0.0086(9) -0.0019(10)
C13 0.0773(14) 0.0808(13) 0.0547(11) 0.0167(10) 0.0208(10) -0.0105(11)
C14 0.0566(10) 0.0697(11) 0.0554(10) 0.0122(9) 0.0126(8) -0.0098(9)
N8 0.0437(7) 0.0610(8) 0.0531(8) 0.0067(6) 0.0068(6) 0.0065(6)
O1A 0.1121(17) 0.1059(15) 0.0682(12) 0.0362(11) 0.0374(12) 0.0336(13)
O2A 0.0485(10) 0.0901(13) 0.162(3) -0.0038(15) 0.0098(12) -0.0156(9)
O3A 0.0787(12) 0.1255(17) 0.0612(11) -0.0026(11) -0.0116(9) 0.0047(11)
O1B 0.126(12) 0.135(11) 0.072(7) 0.025(7) 0.044(8) 0.039(9)
O2B 0.126(12) 0.135(11) 0.072(7) 0.025(7) 0.044(8) 0.039(9)
O3B 0.126(12) 0.135(11) 0.072(7) 0.025(7) 0.044(8) 0.039(9)
O4 0.0971(15) 0.1288(17) 0.0861(13) 0.0395(12) -0.0066(11) -0.0072(13)

loop_
_atom_type_symbol
_atom_type_description
_atom_type_scat_dispersion_real
_atom_type_scat_dispersion_imag
_atom_type_scat_source
C C 0.0181 0.0091 'International Tables Vol C Tables 4.2.6.8 and 6.1.1.4'
H H 0.0000 0.0000 'International Tables Vol C Tables 4.2.6.8 and 6.1.1.4'
N N 0.0311 0.0180 'International Tables Vol C Tables 4.2.6.8 and 6.1.1.4'
O O 0.0492 0.0322 'International Tables Vol C Tables 4.2.6.8 and 6.1.1.4'

loop_
_geom_angle_atom_site_label_1
_geom_angle_atom_site_label_2
_geom_angle_atom_site_label_3
_geom_angle
_geom_angle_site_symmetry_1
_geom_angle_site_symmetry_3
_geom_angle_publ_flag
C9 N1 C1 104.01(13) . . ?
C9 N2 C3 120.82(13) . . ?
C9 N2 C2 105.40(12) . . ?
C3 N2 C2 133.78(13) . . ?
C3 N3 C4 104.52(13) . . ?
C3 N4 C6 122.76(13) . . ?
C3 N4 C5 106.57(12) . . ?
C6 N4 C5 130.66(13) . . ?
C6 N5 C7 103.36(14) . . ?
C6 N6 C9 123.03(13) . . ?
C6 N6 C8 105.70(13) . . ?
C9 N6 C8 131.19(14) . . ?
C11 N7 C10 123.46(15) . . ?
N1 C1 C2 112.75(14) . . ?
C1 C2 N2 104.09(14) . . ?
C1 C2 C10 127.05(15) . . ?
N2 C2 C10 128.86(14) . . ?
N3 C3 N4 112.62(13) . . ?
N3 C3 N2 129.09(14) . . ?
N4 C3 N2 118.29(13) . . ?
C5 C4 N3 111.21(14) . . ?
C4 C5 N4 105.07(13) . . ?
N5 C6 N6 113.87(14) . . ?
N5 C6 N4 129.42(15) . . ?
N6 C6 N4 116.71(13) . . ?
C8 C7 N5 112.05(15) . . ?
C7 C8 N6 105.03(15) . . ?
N1 C9 N2 113.74(14) . . ?
N1 C9 N6 127.92(15) . . ?
N2 C9 N6 118.33(13) . . ?
N7 C10 C14 117.27(16) . . ?
N7 C10 C2 122.74(14) . . ?
C14 C10 C2 119.99(16) . . ?
N7 C11 C12 120.29(18) . . ?
C11 C12 C13 118.17(19) . . ?
C14 C13 C12 121.29(18) . . ?
C13 C14 C10 119.51(19) . . ?
O2A N8 O1A 125.3(2) . . ?
O2A N8 O3A 118.7(2) . . ?
O1A N8 O3A 115.9(2) . . ?
O3B N8 O2B 120.9(13) . . ?
O3B N8 O1B 118.8(11) . . ?
O2B N8 O1B 118.6(14) . . ?

loop_
_geom_bond_atom_site_label_1
_geom_bond_atom_site_label_2
_geom_bond_distance
_geom_bond_site_symmetry_2
_geom_bond_publ_flag
N1 C9 1.303(2) . ?
N1 C1 1.366(2) . ?
N2 C9 1.3723(19) . ?
N2 C3 1.3907(19) . ?
N2 C2 1.4069(19) . ?
N3 C3 1.3000(19) . ?
N3 C4 1.390(2) . ?
N4 C3 1.3611(19) . ?
N4 C6 1.386(2) . ?
N4 C5 1.3889(19) . ?
N5 C6 1.298(2) . ?
N5 C7 1.390(2) . ?
N6 C6 1.364(2) . ?
N6 C9 1.375(2) . ?
N6 C8 1.391(2) . ?
N7 C11 1.344(2) . ?
N7 C10 1.346(2) . ?
C1 C2 1.368(2) . ?
C2 C10 1.449(2) . ?
C4 C5 1.350(2) . ?
C7 C8 1.348(3) . ?
C10 C14 1.399(2) . ?
C11 C12 1.361(3) . ?
C12 C13 1.378(3) . ?
C13 C14 1.368(3) . ?
N8 O3B 1.170(17) . ?
N8 O2A 1.203(2) . ?
N8 O1A 1.227(2) . ?
N8 O3A 1.243(2) . ?
N8 O2B 1.246(13) . ?
N8 O1B 1.262(15) . ?
